data_4518814
loop_
_publ_author_name
'Negro, Cristina'
'Mart\'inez P\'erez-Cejuela, H\'ector'
'Sim\'o-Alfonso, Ernesto F'
'Herrero-Mart\'inez, Jos\'e Manuel'
'Bruno, Rosaria'
'Armentano, Donatella'
'Ferrando-Soria, Jes\'us'
'Pardo, Emilio'

_publ_section_title
;
 Highly Efficient Removal of Neonicotinoid Insecticides by Thioether-Based
 (Multivariate) Metal-Organic Frameworks.
;
_journal_issue 24
_journal_name_full 'ACS applied materials &amp; interfaces'
_journal_page_first 28424
_journal_page_last 28432
_journal_paper_doi 10.1021/acsami.1c08833
_journal_volume 13
_journal_year 2021
_chemical_absolute_configuration ad
_chemical_formula_sum 'C33 H118 Cu6 N6 O57 S6 Sr'
_chemical_formula_weight 2172.55
_space_group_crystal_system hexagonal
_space_group_IT_number 173
_space_group_name_Hall 'P 6c'
_space_group_name_H-M_alt 'P 63'
_atom_sites_solution_hydrogens geom
_audit_creation_date 2018-04-17
_audit_creation_method 'XIA2 0.5.542-g41349194-dials-1.9'
_cell_angle_alpha 90
_cell_angle_beta 90
_cell_angle_gamma 120
_cell_formula_units_Z 2
_cell_length_a 17.82070(5)
_cell_length_b 17.82070(5)
_cell_length_c 12.95380(6)
_cell_measurement_reflns_used 22541
_cell_measurement_temperature 100(2)
_cell_measurement_theta_max 31.531847092
_cell_measurement_theta_min 1.27179787926
_cell_volume 3562.68(2)
_computing_cell_refinement 'DIALS 2theta refinement, DIALS 1.9.1-g449277ff-release'
_computing_data_reduction
;
aimless (Evans, P. R. and Murshudov, G. N., 2013)
ccp4 (Winn, M. D. et al., 2011)
DIALS 1.9.1-g449277ff-release (Winter, G. et al., 2018)
pointless (Evans, P., 2006)
XIA2 0.5.542-g41349194-dials-1.9 (Winter, G., 2010)
;
_computing_molecular_graphics 'CRYSTAL MAKER'
_computing_publication_material 'Bruker SHELXTL'
_computing_structure_refinement 'SHELXL-2018/3 (Sheldrick, 2018)'
_computing_structure_solution 'Bruker SHELXTL'
_diffrn_ambient_temperature 100(2)
_diffrn_detector 'Photon counting pixel array'
_diffrn_measured_fraction_theta_full 1.000
_diffrn_measured_fraction_theta_max 0.965
_diffrn_measurement_device 'Fixed \c 3-circle diffractometer'
_diffrn_measurement_device_type 'Fluid Film Devices'
_diffrn_measurement_method 'shutterless scans'
_diffrn_measurement_specimen_support 'MiTeGen MicroMount'
_diffrn_radiation_monochromator 'Silicon 111'
_diffrn_radiation_source 'Diamond Light Source Beamline I19-1'
_diffrn_radiation_type Synchrotron
_diffrn_radiation_wavelength 0.6889
_diffrn_reflns_av_R_equivalents 0.0433
_diffrn_reflns_av_unetI/netI 0.0415
_diffrn_reflns_Laue_measured_fraction_full 1.000
_diffrn_reflns_Laue_measured_fraction_max 0.965
_diffrn_reflns_limit_h_max 29
_diffrn_reflns_limit_h_min -28
_diffrn_reflns_limit_k_max 28
_diffrn_reflns_limit_k_min -30
_diffrn_reflns_limit_l_max 21
_diffrn_reflns_limit_l_min -22
_diffrn_reflns_number 78315
_diffrn_reflns_point_group_measured_fraction_full 0.999
_diffrn_reflns_point_group_measured_fraction_max 0.946
_diffrn_reflns_theta_full 24.415
_diffrn_reflns_theta_max 36.049
_diffrn_reflns_theta_min 1.989
_exptl_absorpt_coefficient_mu 2.478
_exptl_absorpt_correction_T_max 1.0
_exptl_absorpt_correction_T_min 0.979772502916
_exptl_absorpt_correction_type empirical
_exptl_absorpt_process_details
;
CCP4 7.0.052: AIMLESS, version 0.6.2 : 15/01/18
Scaling & analysis of unmerged intensities, absorption correction using spherical harmonics
;
_exptl_crystal_colour green
_exptl_crystal_density_diffrn 2.025
_exptl_crystal_description hexagonal
_exptl_crystal_F_000 2244
_exptl_crystal_size_max 0.06
_exptl_crystal_size_mid 0.05
_exptl_crystal_size_min 0.05
_platon_squeeze_details
;
;
_refine_diff_density_max 1.463
_refine_diff_density_min -0.816
_refine_diff_density_rms 0.115
_refine_ls_abs_structure_details
;
 Flack x determined using 2356 quotients [(I+)-(I-)]/[(I+)+(I-)]
 (Parsons, Flack and Wagner, Acta Cryst. B69 (2013) 249-259).
;
_refine_ls_abs_structure_Flack 0.392(18)
_refine_ls_extinction_method none
_refine_ls_goodness_of_fit_ref 0.976
_refine_ls_hydrogen_treatment constr
_refine_ls_matrix_type full
_refine_ls_number_parameters 190
_refine_ls_number_reflns 11771
_refine_ls_number_restraints 9
_refine_ls_restrained_S_all 0.981
_refine_ls_R_factor_all 0.0929
_refine_ls_R_factor_gt 0.0574
_refine_ls_shift/su_max 0.001
_refine_ls_shift/su_mean 0.000
_refine_ls_structure_factor_coef Fsqd
_refine_ls_weighting_details 'w=1/[\s^2^(Fo^2^)+(0.1000P)^2^+0.6667P] where P=(Fo^2^+2Fc^2^)/3'
_refine_ls_weighting_scheme calc
_refine_ls_wR_factor_gt 0.1718
_refine_ls_wR_factor_ref 0.1847
_reflns_Friedel_coverage 0.898
_reflns_Friedel_fraction_full 0.999
_reflns_Friedel_fraction_max 0.927
_reflns_number_gt 6217
_reflns_number_total 11771
_reflns_threshold_expression 'I > 2\s(I)'
_cod_data_source_file am1c08833_si_002.cif
_cod_data_source_block MARMON165_SQ
_cod_depositor_comments 'Adding full bibliography for 4518812--4518814.cif.'
_cod_database_code 4518814
_shelx_shelxl_version_number 2018/3
_shelx_space_group_comment
;
The symmetry employed for this shelxl refinement is uniquely defined
by the following loop, which should always be used as a source of
symmetry information in preference to the above space-group names.
They are only intended as comments.
;

loop_
_space_group_symop_operation_xyz
'x, y, z'
'-y, x-y, z'
'-x+y, -x, z'
'-x, -y, z+1/2'
'y, -x+y, z+1/2'
'x-y, x, z+1/2'

loop_
_atom_site_label
_atom_site_type_symbol
_atom_site_fract_x
_atom_site_fract_y
_atom_site_fract_z
_atom_site_U_iso_or_equiv
_atom_site_adp_type
_atom_site_occupancy
_atom_site_site_symmetry_order
_atom_site_calc_flag
_atom_site_refinement_flags_posn
_atom_site_refinement_flags_adp
_atom_site_refinement_flags_occupancy
_atom_site_disorder_assembly
_atom_site_disorder_group
Cu1 Cu 1.13576(6) 0.55531(5) 0.69315(5) 0.0486(3) Uani 1 1 d . . . . .
Cu2 Cu 1.41666(5) 0.86420(5) 0.95606(4) 0.0464(2) Uani 1 1 d . . . . .
Sr1 Sr 1.333333 0.666667 0.82423(13) 0.03771(14) Uani 1 3 d S T P . .
O1H O 1.36135(18) 0.82920(17) 0.8224(5) 0.0443(6) Uani 1 1 d . . . . .
O1 O 1.2358(3) 0.6753(3) 0.6922(4) 0.0525(12) Uani 1 1 d . . . . .
O2 O 1.2921(4) 0.8016(3) 0.6010(4) 0.0669(17) Uani 1 1 d . . . . .
O3 O 1.0210(3) 0.4476(4) 0.6741(5) 0.0590(15) Uani 1 1 d . . . . .
O4 O 1.4416(3) 0.7671(3) 0.9616(4) 0.0478(11) Uani 1 1 d . . . . .
O5 O 1.5090(4) 0.7133(4) 1.0449(5) 0.075(2) Uani 1 1 d . . . . .
O6 O 1.4247(4) 0.9802(3) 0.9701(5) 0.0559(13) Uani 1 1 d . . . . .
N1 N 1.0954(4) 0.5976(5) 0.5820(6) 0.065(2) Uani 1 1 d . . . . .
N2 N 1.5000(5) 0.9037(4) 1.0641(5) 0.0515(15) Uani 1 1 d . . . . .
C1 C 1.2307(5) 0.7241(5) 0.6164(7) 0.058(2) Uani 1 1 d . . . . .
C2 C 1.1497(6) 0.6849(5) 0.5574(7) 0.065(2) Uani 1 1 d D . . . .
H2B H 1.118455 0.712345 0.590002 0.078 Uiso 1 1 calc R U . . .
C3 C 0.9822(5) 0.4599(5) 0.6014(6) 0.0522(18) Uani 1 1 d . . . . .
C4 C 1.4888(6) 0.7666(5) 1.0294(8) 0.063(2) Uani 1 1 d . . . . .
C5 C 1.5319(8) 0.8457(7) 1.1086(8) 0.086(3) Uani 1 1 d D . . . .
H5A H 1.516875 0.829633 1.182788 0.103 Uiso 1 1 calc R U . . .
C6 C 1.4770(5) 1.0233(5) 1.0465(7) 0.0511(18) Uani 1 1 d . . . . .
C1S C 1.1565(18) 0.7142(19) 0.4452(18) 0.275(7) Uani 1 1 d D . . . .
H1SA H 1.099004 0.691172 0.412309 0.330 Uiso 1 1 calc R U . . .
H1SB H 1.189939 0.778018 0.438248 0.330 Uiso 1 1 calc R U . . .
C2S C 1.2054(12) 0.6716(18) 0.404(2) 0.275(7) Uani 1 1 d D . . . .
H2SA H 1.259463 0.711003 0.441742 0.330 Uiso 1 1 calc R U . . .
H2SB H 1.214941 0.698728 0.335291 0.330 Uiso 1 1 calc R U . . .
C3S C 1.1194(12) 0.5003(17) 0.363(2) 0.275(7) Uani 1 1 d D . . . .
H3SA H 1.117643 0.446395 0.342672 0.412 Uiso 1 1 calc R U . . .
H3SB H 1.093584 0.493354 0.431303 0.412 Uiso 1 1 calc R U . . .
H3SC H 1.086664 0.513750 0.312486 0.412 Uiso 1 1 calc R U . . .
C4S C 1.6389(15) 0.8882(19) 1.079(2) 0.275(7) Uani 1 1 d D . . . .
H4SA H 1.659206 0.851834 1.113134 0.330 Uiso 1 1 calc R U . . .
H4SB H 1.670970 0.946437 1.110628 0.330 Uiso 1 1 calc R U . . .
C5S C 1.7763(15) 0.9932(17) 0.979(2) 0.275(7) Uani 1 1 d D . . . .
H5SA H 1.813029 1.017008 0.917585 0.412 Uiso 1 1 calc R U . . .
H5SB H 1.766357 1.037589 1.009891 0.412 Uiso 1 1 calc R U . . .
H5SC H 1.805112 0.974836 1.028984 0.412 Uiso 1 1 calc R U . . .
S1 S 1.2423(8) 0.5968(13) 0.366(2) 0.714(18) Uani 1 1 d D . . . .
S2 S 1.6717(10) 0.8992(13) 0.941(2) 0.714(18) Uani 1 1 d D . . . .

loop_
_atom_site_aniso_label
_atom_site_aniso_U_11
_atom_site_aniso_U_22
_atom_site_aniso_U_33
_atom_site_aniso_U_23
_atom_site_aniso_U_13
_atom_site_aniso_U_12
Cu1 0.0382(4) 0.0464(5) 0.0551(7) 0.0031(4) -0.0071(5) 0.0167(4)
Cu2 0.0478(5) 0.0357(4) 0.0521(6) -0.0054(4) -0.0036(4) 0.0181(3)
Sr1 0.03565(17) 0.03565(17) 0.0418(3) 0.000 0.000 0.01783(8)
O1H 0.0460(13) 0.0390(12) 0.0467(13) 0.006(3) -0.006(3) 0.0203(11)
O1 0.044(2) 0.040(2) 0.062(3) 0.001(2) -0.006(3) 0.012(2)
O2 0.054(3) 0.045(3) 0.070(4) 0.014(2) -0.017(3) 0.001(2)
O3 0.037(2) 0.060(3) 0.071(4) 0.015(3) -0.007(2) 0.017(2)
O4 0.051(2) 0.045(2) 0.048(3) -0.013(2) -0.017(2) 0.024(2)
O5 0.079(4) 0.065(4) 0.090(5) -0.024(3) -0.040(3) 0.044(3)
O6 0.062(3) 0.046(2) 0.060(3) -0.016(2) -0.015(3) 0.028(2)
N1 0.044(3) 0.079(5) 0.077(5) 0.015(4) -0.015(3) 0.034(3)
N2 0.069(4) 0.044(3) 0.054(3) -0.009(3) -0.009(3) 0.038(3)
C1 0.059(4) 0.042(3) 0.069(5) 0.026(3) 0.002(4) 0.023(3)
C2 0.061(4) 0.046(3) 0.075(5) 0.015(3) -0.023(4) 0.018(3)
C3 0.038(3) 0.058(4) 0.053(4) -0.007(3) -0.016(3) 0.018(3)
C4 0.071(5) 0.043(4) 0.071(5) -0.026(4) -0.007(4) 0.026(4)
C5 0.128(9) 0.060(5) 0.069(5) -0.022(4) -0.040(5) 0.048(5)
C6 0.043(3) 0.045(4) 0.063(5) 0.009(3) 0.000(3) 0.020(3)
C1S 0.207(11) 0.238(12) 0.350(18) 0.001(12) -0.110(11) 0.089(8)
C2S 0.207(11) 0.238(12) 0.350(18) 0.001(12) -0.110(11) 0.089(8)
C3S 0.207(11) 0.238(12) 0.350(18) 0.001(12) -0.110(11) 0.089(8)
C4S 0.207(11) 0.238(12) 0.350(18) 0.001(12) -0.110(11) 0.089(8)
C5S 0.207(11) 0.238(12) 0.350(18) 0.001(12) -0.110(11) 0.089(8)
S1 0.241(9) 0.67(2) 1.21(4) 0.60(3) 0.175(16) 0.214(13)
S2 0.241(9) 0.67(2) 1.21(4) 0.60(3) 0.175(16) 0.214(13)

loop_
_atom_type_symbol
_atom_type_description
_atom_type_scat_dispersion_real
_atom_type_scat_dispersion_imag
_atom_type_scat_source
C C 0.0029 0.0015 'International Tables Vol C Tables 4.2.6.8 and 6.1.1.4'
H H 0.0000 0.0000 'International Tables Vol C Tables 4.2.6.8 and 6.1.1.4'
N N 0.0057 0.0031 'International Tables Vol C Tables 4.2.6.8 and 6.1.1.4'
O O 0.0101 0.0057 'International Tables Vol C Tables 4.2.6.8 and 6.1.1.4'
Cu Cu 0.3319 1.2017 'International Tables Vol C Tables 4.2.6.8 and 6.1.1.4'
Sr Sr -1.1768 3.1016 'International Tables Vol C Tables 4.2.6.8 and 6.1.1.4'
S S 0.1139 0.1106 'International Tables Vol C Tables 4.2.6.8 and 6.1.1.4'

loop_
_geom_angle_atom_site_label_1
_geom_angle_atom_site_label_2
_geom_angle_atom_site_label_3
_geom_angle
_geom_angle_site_symmetry_1
_geom_angle_site_symmetry_3
_geom_angle_publ_flag
O1H Cu1 N1 166.2(3) 2_755 . ?
O1H Cu1 O1 91.35(19) 2_755 . ?
N1 Cu1 O1 83.3(3) . . ?
O1H Cu1 O3 100.91(19) 2_755 . ?
N1 Cu1 O3 83.1(3) . . ?
O1 Cu1 O3 165.9(2) . . ?
O1H Cu1 O2 93.07(19) 2_755 2_755 ?
N1 Cu1 O2 100.3(3) . 2_755 ?
O1 Cu1 O2 97.9(2) . 2_755 ?
O3 Cu1 O2 88.6(2) . 2_755 ?
O1H Cu1 Sr1 49.42(9) 2_755 . ?
N1 Cu1 Sr1 127.5(2) . . ?
O1 Cu1 Sr1 44.29(16) . . ?
O3 Cu1 Sr1 149.38(16) . . ?
O2 Cu1 Sr1 86.16(13) 2_755 . ?
N2 Cu2 O1H 162.9(2) . . ?
N2 Cu2 O4 79.8(2) . . ?
O1H Cu2 O4 92.92(16) . . ?
N2 Cu2 O6 84.9(2) . . ?
O1H Cu2 O6 100.12(19) . . ?
O4 Cu2 O6 163.6(2) . . ?
N2 Cu2 O5 102.7(3) . 2_755 ?
O1H Cu2 O5 93.5(2) . 2_755 ?
O4 Cu2 O5 97.1(2) . 2_755 ?
O6 Cu2 O5 92.0(2) . 2_755 ?
N2 Cu2 Sr1 126.22(17) . . ?
O1H Cu2 Sr1 49.35(8) . . ?
O4 Cu2 Sr1 46.47(14) . . ?
O6 Cu2 Sr1 148.72(17) . . ?
O5 Cu2 Sr1 84.42(14) 2_755 . ?
O1 Sr1 O1 78.2(2) . 3_775 ?
O1 Sr1 O1 78.2(2) . 2_755 ?
O1 Sr1 O1 78.2(2) 3_775 2_755 ?
O1 Sr1 O4 137.14(18) . . ?
O1 Sr1 O4 86.93(11) 3_775 . ?
O1 Sr1 O4 137.75(17) 2_755 . ?
O1 Sr1 O4 86.93(11) . 2_755 ?
O1 Sr1 O4 137.75(17) 3_775 2_755 ?
O1 Sr1 O4 137.14(18) 2_755 2_755 ?
O4 Sr1 O4 77.55(18) . 2_755 ?
O1 Sr1 O4 137.75(18) . 3_775 ?
O1 Sr1 O4 137.14(18) 3_775 3_775 ?
O1 Sr1 O4 86.93(11) 2_755 3_775 ?
O4 Sr1 O4 77.55(18) . 3_775 ?
O4 Sr1 O4 77.55(18) 2_755 3_775 ?
O1 Sr1 O1H 71.78(15) . . ?
O1 Sr1 O1H 64.87(16) 3_775 . ?
O1 Sr1 O1H 136.0(2) 2_755 . ?
O4 Sr1 O1H 65.52(15) . . ?
O4 Sr1 O1H 72.94(16) 2_755 . ?
O4 Sr1 O1H 136.53(19) 3_775 . ?
O1 Sr1 O1H 64.87(16) . 2_755 ?
O1 Sr1 O1H 136.0(2) 3_775 2_755 ?
O1 Sr1 O1H 71.77(16) 2_755 2_755 ?
O4 Sr1 O1H 136.53(19) . 2_755 ?
O4 Sr1 O1H 65.52(15) 2_755 2_755 ?
O4 Sr1 O1H 72.94(16) 3_775 2_755 ?
O1H Sr1 O1H 119.993(7) . 2_755 ?
O1 Sr1 O1H 136.0(2) . 3_775 ?
O1 Sr1 O1H 71.77(15) 3_775 3_775 ?
O1 Sr1 O1H 64.87(16) 2_755 3_775 ?
O4 Sr1 O1H 72.94(16) . 3_775 ?
O4 Sr1 O1H 136.53(19) 2_755 3_775 ?
O4 Sr1 O1H 65.52(15) 3_775 3_775 ?
O1H Sr1 O1H 119.992(8) . 3_775 ?
O1H Sr1 O1H 119.992(6) 2_755 3_775 ?
O1 Sr1 Cu1 64.82(11) . 3_775 ?
O1 Sr1 Cu1 33.72(10) 3_775 3_775 ?
O1 Sr1 Cu1 105.04(14) 2_755 3_775 ?
O4 Sr1 Cu1 80.60(11) . 3_775 ?
O4 Sr1 Cu1 104.36(11) 2_755 3_775 ?
O4 Sr1 Cu1 157.11(12) 3_775 3_775 ?
O1H Sr1 Cu1 32.61(14) . 3_775 ?
O1H Sr1 Cu1 129.06(11) 2_755 3_775 ?
O1H Sr1 Cu1 101.51(8) 3_775 3_775 ?
O1 Sr1 Cu1 33.71(11) . . ?
O1 Sr1 Cu1 105.04(14) 3_775 . ?
O1 Sr1 Cu1 64.82(11) 2_755 . ?
O4 Sr1 Cu1 157.11(11) . . ?
O4 Sr1 Cu1 80.60(11) 2_755 . ?
O4 Sr1 Cu1 104.36(11) 3_775 . ?
O1H Sr1 Cu1 101.51(8) . . ?
O1H Sr1 Cu1 32.61(14) 2_755 . ?
O1H Sr1 Cu1 129.06(11) 3_775 . ?
Cu1 Sr1 Cu1 98.42(4) 3_775 . ?
O1 Sr1 Cu1 105.04(14) . 2_755 ?
O1 Sr1 Cu1 64.82(11) 3_775 2_755 ?
O1 Sr1 Cu1 33.72(10) 2_755 2_755 ?
O4 Sr1 Cu1 104.36(11) . 2_755 ?
O4 Sr1 Cu1 157.11(11) 2_755 2_755 ?
O4 Sr1 Cu1 80.60(11) 3_775 2_755 ?
O1H Sr1 Cu1 129.06(11) . 2_755 ?
O1H Sr1 Cu1 101.51(8) 2_755 2_755 ?
O1H Sr1 Cu1 32.61(14) 3_775 2_755 ?
Cu1 Sr1 Cu1 98.42(4) 3_775 2_755 ?
Cu1 Sr1 Cu1 98.42(4) . 2_755 ?
Cu1 O1H Cu2 125.12(15) 3_775 . ?
Cu1 O1H Sr1 97.97(19) 3_775 . ?
Cu2 O1H Sr1 97.48(16) . . ?
C1 O1 Cu1 112.7(5) . . ?
C1 O1 Sr1 144.5(4) . . ?
Cu1 O1 Sr1 102.0(2) . . ?
C1 O2 Cu1 123.2(5) . 3_775 ?
C3 O3 Cu1 108.3(5) . . ?
C4 O4 Cu2 119.1(4) . . ?
C4 O4 Sr1 140.6(4) . . ?
Cu2 O4 Sr1 99.43(19) . . ?
C4 O5 Cu2 122.3(5) . 3_775 ?
C6 O6 Cu2 109.6(5) . . ?
C6 N1 C2 128.7(7) 5_564 . ?
C6 N1 Cu1 116.3(6) 5_564 . ?
C2 N1 Cu1 114.9(5) . . ?
C3 N2 C5 123.8(7) 6_655 . ?
C3 N2 Cu2 115.0(5) 6_655 . ?
C5 N2 Cu2 121.1(5) . . ?
O2 C1 O1 120.9(7) . . ?
O2 C1 C2 122.8(6) . . ?
O1 C1 C2 116.2(6) . . ?
N1 C2 C1 112.4(6) . . ?
N1 C2 C1S 119.3(13) . . ?
C1 C2 C1S 116.2(13) . . ?
O3 C3 N2 127.1(8) . 5_564 ?
O3 C3 C6 120.2(5) . 5_564 ?
N2 C3 C6 112.7(5) 5_564 5_564 ?
O5 C4 O4 127.8(7) . . ?
O5 C4 C5 113.1(8) . . ?
O4 C4 C5 119.1(7) . . ?
N2 C5 C4 100.3(7) . . ?
N2 C5 C4S 109.1(13) . . ?
C4 C5 C4S 100.6(11) . . ?
N1 C6 O6 130.3(8) 6_655 . ?
N1 C6 C3 112.0(6) 6_655 6_655 ?
O6 C6 C3 117.7(5) . 6_655 ?
C2S C1S C2 97.5(18) . . ?
C1S C2S S1 166(2) . . ?
C5 C4S S2 119.1(14) . . ?
C2S S1 C3S 89.7(15) . . ?
C2S S1 S1 120.4(12) . 2_755 ?
C3S S1 S1 148.9(17) . 2_755 ?
C2S S1 S1 62.9(10) . 3_775 ?
C3S S1 S1 151.1(16) . 3_775 ?
S1 S1 S1 60.000(9) 2_755 3_775 ?
C5S S2 C4S 88.0(19) . . ?

loop_
_geom_bond_atom_site_label_1
_geom_bond_atom_site_label_2
_geom_bond_distance
_geom_bond_site_symmetry_2
_geom_bond_publ_flag
Cu1 O1H 1.903(6) 2_755 ?
Cu1 N1 1.924(7) . ?
Cu1 O1 1.984(5) . ?
Cu1 O3 2.001(6) . ?
Cu1 O2 2.300(6) 2_755 ?
Cu1 Sr1 3.4973(12) . ?
Cu2 N2 1.901(7) . ?
Cu2 O1H 1.934(6) . ?
Cu2 O4 1.992(5) . ?
Cu2 O6 2.007(5) . ?
Cu2 O5 2.313(7) 2_755 ?
Cu2 Sr1 3.5051(11) . ?
Sr1 O1 2.497(5) . ?
Sr1 O1 2.497(5) 3_775 ?
Sr1 O1 2.497(5) 2_755 ?
Sr1 O4 2.576(5) . ?
Sr1 O4 2.576(5) 2_755 ?
Sr1 O4 2.576(5) 3_775 ?
Sr1 O1H 2.682(3) . ?
Sr1 O1H 2.682(3) 2_755 ?
Sr1 O1H 2.682(3) 3_775 ?
O1 C1 1.345(9) . ?
O2 C1 1.278(8) . ?
O3 C3 1.251(9) . ?
O4 C4 1.219(11) . ?
O5 C4 1.189(10) . ?
O6 C6 1.312(10) . ?
N1 C6 1.234(11) 5_564 ?
N1 C2 1.397(11) . ?
N2 C3 1.338(9) 6_655 ?
N2 C5 1.520(12) . ?
C1 C2 1.466(12) . ?
C2 C1S 1.53(2) . ?
C3 C6 1.512(7) 5_564 ?
C4 C5 1.597(12) . ?
C5 C4S 1.71(2) . ?
C1S C2S 1.51(2) . ?
C2S S1 1.83(2) . ?
C3S S1 2.00(2) . ?
C4S S2 1.86(2) . ?
C5S S2 1.84(2) . ?
S1 S1 2.55(3) 2_755 ?
S1 S1 2.55(3) 3_775 ?

loop_
_platon_squeeze_void_nr
_platon_squeeze_void_average_x
_platon_squeeze_void_average_y
_platon_squeeze_void_average_z
_platon_squeeze_void_volume
_platon_squeeze_void_count_electrons
_platon_squeeze_void_content
1 0.000 0.000 -0.014 1197 224 ' '
2 0.466 0.078 0.309 5 2 ' '
3 0.612 0.534 0.309 5 2 ' '
4 0.922 0.388 0.309 5 2 ' '
5 0.078 0.612 0.809 5 2 ' '
6 0.388 0.466 0.809 5 2 ' '
7 0.534 0.922 0.809 5 2 ' '
